data_4329627
loop_
_publ_author_name
'Pramuditha Abhayawardhana'
'Patricia A. Marzilli'
'Theshini Perera'
'Frank R. Fronczek'
'Luigi G. Marzilli'

_publ_section_title
;
 New Monodentate Amidine Superbasic Ligands with a Single Configuration in
 fac-[Re(CO)3(5,5'- or 6,6'-Me2bipyridine)(amidine)]BF4 Complexes
;
_journal_name_full 'Inorganic Chemistry'
_journal_page_first 7271
_journal_page_last 7283
_journal_paper_doi 10.1021/ic300625n
_journal_volume 51
_journal_year 2012
_chemical_formula_moiety 'C24 H30 N4 O3 Re, 0.96(B F4), 0.04(Br) '
_chemical_formula_sum 'C24 H30 B0.96 Br0.04 F3.84 N4 O3 Re'
_chemical_formula_weight 695.50
_chemical_name_systematic
; 
 ? 
;
_space_group_IT_number 14
_symmetry_cell_setting monoclinic
_symmetry_space_group_name_Hall '-P 2yn'
_symmetry_space_group_name_H-M 'P 1 21/n 1'
_atom_sites_solution_hydrogens geom
_atom_sites_solution_primary direct
_atom_sites_solution_secondary difmap
_audit_creation_method SHELXL-97
_cell_angle_alpha 90
_cell_angle_beta 109.392(3)
_cell_angle_gamma 90
_cell_formula_units_Z 4
_cell_length_a 13.7247(14)
_cell_length_b 11.1284(10)
_cell_length_c 18.141(2)
_cell_measurement_reflns_used 12385
_cell_measurement_temperature 95.0(5)
_cell_measurement_theta_max 36.3
_cell_measurement_theta_min 2.5
_cell_volume 2613.6(5)
_computing_cell_refinement 'HKL Scalepack (Otwinowski & Minor 1997)'
_computing_data_collection 'COLLECT (Nonius, 2000)'
_computing_data_reduction 'HKL Denzo and Scalepack (Otwinowski & Minor 1997)'
_computing_molecular_graphics 'ORTEP-3 for Windows (Farrugia, 1997)'
_computing_publication_material 'SHELXL-97 (Sheldrick, 2008)'
_computing_structure_refinement 'SHELXL-97 (Sheldrick, 2008)'
_computing_structure_solution 'SIR97 (Altomare  et al., 1999)'
_diffrn_ambient_temperature 95.0(5)
_diffrn_measured_fraction_theta_full 0.999
_diffrn_measured_fraction_theta_max 0.963
_diffrn_measurement_device 'Nonius KappaCCD'
_diffrn_measurement_method ' \w and \f scans '
_diffrn_radiation_monochromator graphite
_diffrn_radiation_source 'fine-focus sealed tube'
_diffrn_radiation_type MoK\a
_diffrn_radiation_wavelength 0.71073
_diffrn_reflns_av_R_equivalents 0.0300
_diffrn_reflns_av_sigmaI/netI 0.0412
_diffrn_reflns_limit_h_max 22
_diffrn_reflns_limit_h_min -22
_diffrn_reflns_limit_k_max 18
_diffrn_reflns_limit_k_min -17
_diffrn_reflns_limit_l_max 29
_diffrn_reflns_limit_l_min -30
_diffrn_reflns_number 66879
_diffrn_reflns_theta_full 25.25
_diffrn_reflns_theta_max 36.4
_diffrn_reflns_theta_min 2.91
_exptl_absorpt_coefficient_mu 4.777
_exptl_absorpt_correction_T_max 0.598
_exptl_absorpt_correction_T_min 0.480
_exptl_absorpt_correction_type multi-scan
_exptl_absorpt_process_details 'HKL Scalepack (Otwinowski & Minor 1997)'
_exptl_crystal_colour yellow
_exptl_crystal_density_diffrn 1.768
_exptl_crystal_description prism
_exptl_crystal_F_000 1367.7
_exptl_crystal_size_max 0.18
_exptl_crystal_size_mid 0.15
_exptl_crystal_size_min 0.12
_refine_diff_density_max 1.159
_refine_diff_density_min -1.537
_refine_diff_density_rms 0.152
_refine_ls_extinction_coef 0.00060(7)
_refine_ls_extinction_expression Fc^*^=kFc[1+0.001xFc^2^\l^3^/sin(2\q)]^-1/4^
_refine_ls_extinction_method SHELXL
_refine_ls_goodness_of_fit_ref 1.048
_refine_ls_hydrogen_treatment mixed
_refine_ls_matrix_type full
_refine_ls_number_parameters 345
_refine_ls_number_reflns 12259
_refine_ls_number_restraints 1
_refine_ls_restrained_S_all 1.049
_refine_ls_R_factor_all 0.0451
_refine_ls_R_factor_gt 0.0285
_refine_ls_shift/su_max 0.002
_refine_ls_shift/su_mean 0.000
_refine_ls_structure_factor_coef Fsqd
_refine_ls_weighting_details 'calc w=1/[\s^2^(Fo^2^)+(0.0230P)^2^+1.6351P] where P=(Fo^2^+2Fc^2^)/3'
_refine_ls_weighting_scheme calc
_refine_ls_wR_factor_gt 0.0564
_refine_ls_wR_factor_ref 0.0602
_reflns_number_gt 9775
_reflns_number_total 12259
_reflns_threshold_expression I>2\s(I)
_cod_data_source_file ic300625n_si_002_03.cif
_cod_data_source_block Pram28
_cod_original_sg_symbol_H-M 'P 21/n '
_cod_database_code 4329627

loop_
_symmetry_equiv_pos_as_xyz
'x, y, z'
'-x+1/2, y+1/2, -z+1/2'
'-x, -y, -z'
'x-1/2, -y-1/2, z-1/2'

loop_
_atom_site_label
_atom_site_type_symbol
_atom_site_fract_x
_atom_site_fract_y
_atom_site_fract_z
_atom_site_U_iso_or_equiv
_atom_site_adp_type
_atom_site_occupancy
_atom_site_symmetry_multiplicity
_atom_site_calc_flag
_atom_site_refinement_flags
Re1 Re 0.305596(6) 0.732802(7) 0.525219(4) 0.01235(2) Uani 1 1 d .
O1 O 0.31449(14) 1.00801(15) 0.51677(10) 0.0296(4) Uani 1 1 d .
O2 O 0.29051(14) 0.73665(15) 0.35206(10) 0.0243(3) Uani 1 1 d .
O3 O 0.07046(13) 0.74335(16) 0.48511(10) 0.0269(4) Uani 1 1 d .
N1 N 0.32293(13) 0.53893(16) 0.52905(10) 0.0152(3) Uani 1 1 d .
N2 N 0.47131(13) 0.70114(16) 0.57730(10) 0.0143(3) Uani 1 1 d .
N3 N 0.32125(14) 0.72424(16) 0.64872(10) 0.0151(3) Uani 1 1 d .
H3N H 0.366(2) 0.767(2) 0.6698(17) 0.018 Uiso 1 1 d .
N4 N 0.32745(13) 0.65834(17) 0.77191(10) 0.0173(3) Uani 1 1 d .
C1 C 0.24468(16) 0.46129(19) 0.49622(12) 0.0179(4) Uani 1 1 d .
H1 H 0.1796 0.4932 0.4657 0.021 Uiso 1 1 calc R
C2 C 0.25449(17) 0.3383(2) 0.50470(13) 0.0201(4) Uani 1 1 d .
C3 C 0.35112(19) 0.2933(2) 0.54943(14) 0.0222(4) Uani 1 1 d .
H3 H 0.3607 0.2093 0.5583 0.027 Uiso 1 1 calc R
C4 C 0.43306(17) 0.37191(19) 0.58085(13) 0.0194(4) Uani 1 1 d .
H4 H 0.4994 0.3418 0.6101 0.023 Uiso 1 1 calc R
C5 C 0.41746(16) 0.49474(17) 0.56924(12) 0.0149(3) Uani 1 1 d .
C6 C 0.50016(15) 0.58572(18) 0.59711(11) 0.0147(3) Uani 1 1 d .
C7 C 0.60202(16) 0.5576(2) 0.64057(13) 0.0187(4) Uani 1 1 d .
H7 H 0.6218 0.4764 0.6533 0.022 Uiso 1 1 calc R
C8 C 0.67430(16) 0.6488(2) 0.66515(13) 0.0211(4) Uani 1 1 d .
H8 H 0.7439 0.6302 0.6948 0.025 Uiso 1 1 calc R
C9 C 0.64503(16) 0.7676(2) 0.64642(12) 0.0184(4) Uani 1 1 d .
C10 C 0.54236(16) 0.78919(19) 0.60161(12) 0.0170(4) Uani 1 1 d .
H10 H 0.5214 0.8697 0.5875 0.020 Uiso 1 1 calc R
C11 C 0.1626(2) 0.2591(2) 0.46611(16) 0.0259(5) Uani 1 1 d .
H11A H 0.1160 0.2599 0.4970 0.039 Uiso 1 1 calc R
H11B H 0.1861 0.1768 0.4628 0.039 Uiso 1 1 calc R
H11C H 0.1259 0.2892 0.4134 0.039 Uiso 1 1 calc R
C12 C 0.71885(18) 0.8711(2) 0.67305(14) 0.0256(5) Uani 1 1 d .
H12A H 0.7024 0.9160 0.7139 0.038 Uiso 1 1 calc R
H12B H 0.7126 0.9243 0.6287 0.038 Uiso 1 1 calc R
H12C H 0.7897 0.8404 0.6940 0.038 Uiso 1 1 calc R
C13 C 0.31057(17) 0.9056(2) 0.52297(12) 0.0193(4) Uani 1 1 d .
C14 C 0.29760(16) 0.73539(19) 0.41735(13) 0.0169(4) Uani 1 1 d .
C15 C 0.15918(17) 0.74115(19) 0.49672(12) 0.0178(4) Uani 1 1 d .
C16 C 0.28699(15) 0.65584(19) 0.69342(12) 0.0162(4) Uani 1 1 d .
C17 C 0.19929(17) 0.5705(2) 0.65684(13) 0.0216(4) Uani 1 1 d .
H17A H 0.1743 0.5818 0.6000 0.032 Uiso 1 1 calc R
H17B H 0.1430 0.5866 0.6775 0.032 Uiso 1 1 calc R
H17C H 0.2234 0.4877 0.6692 0.032 Uiso 1 1 calc R
C18 C 0.28829(17) 0.5856(2) 0.82410(13) 0.0233(4) Uani 1 1 d .
H18A H 0.2300 0.5357 0.7919 0.028 Uiso 1 1 calc R
H18B H 0.2614 0.6402 0.8560 0.028 Uiso 1 1 calc R
C19 C 0.36992(19) 0.5039(2) 0.87852(14) 0.0262(5) Uani 1 1 d .
H19A H 0.3381 0.4599 0.9121 0.031 Uiso 1 1 calc R
H19B H 0.4255 0.5550 0.9131 0.031 Uiso 1 1 calc R
C20 C 0.41874(19) 0.4126(2) 0.83870(15) 0.0279(5) Uani 1 1 d .
H20A H 0.3626 0.3643 0.8024 0.033 Uiso 1 1 calc R
H20B H 0.4617 0.3573 0.8793 0.033 Uiso 1 1 calc R
C21 C 0.48610(18) 0.4621(2) 0.79267(14) 0.0231(4) Uani 1 1 d .
H21A H 0.4402 0.4898 0.7409 0.028 Uiso 1 1 calc R
H21B H 0.5288 0.3957 0.7836 0.028 Uiso 1 1 calc R
C22 C 0.55847(17) 0.5670(2) 0.83272(13) 0.0216(4) Uani 1 1 d .
H22A H 0.5694 0.5643 0.8895 0.026 Uiso 1 1 calc R
H22B H 0.6264 0.5543 0.8259 0.026 Uiso 1 1 calc R
C23 C 0.51912(16) 0.6920(2) 0.80208(12) 0.0188(4) Uani 1 1 d .
H23A H 0.5112 0.6946 0.7458 0.023 Uiso 1 1 calc R
H23B H 0.5733 0.7509 0.8290 0.023 Uiso 1 1 calc R
C24 C 0.41722(16) 0.7345(2) 0.81089(12) 0.0181(4) Uani 1 1 d .
H24A H 0.4260 0.7385 0.8673 0.022 Uiso 1 1 calc R
H24B H 0.4026 0.8170 0.7896 0.022 Uiso 1 1 calc R
F1 F 0.44328(11) 0.96154(13) 0.70344(9) 0.0291(3) Uani 0.9592(15) 1 d P
F2 F 0.54250(19) 1.0888(2) 0.66220(17) 0.0730(8) Uani 0.9592(15) 1 d P
F3 F 0.45886(16) 1.15694(17) 0.74257(15) 0.0596(6) Uani 0.9592(15) 1 d P
F4 F 0.59378(17) 1.0262(2) 0.78923(15) 0.0740(8) Uani 0.9592(15) 1 d P
B1 B 0.5095(6) 1.0619(6) 0.7219(9) 0.0171(6) Uiso 0.9592(15) 1 d P
Br1 Br 0.5213(13) 1.0483(15) 0.7434(18) 0.0171(6) Uiso 0.021(3) 1 d P
Br2 Br 0.5003(11) 1.0725(12) 0.7061(10) 0.0171(6) Uiso 0.023(3) 1 d P

loop_
_atom_site_aniso_label
_atom_site_aniso_U_11
_atom_site_aniso_U_22
_atom_site_aniso_U_33
_atom_site_aniso_U_23
_atom_site_aniso_U_13
_atom_site_aniso_U_12
Re1 0.01228(4) 0.00987(4) 0.01305(4) 0.00002(3) 0.00175(2) 0.00074(3)
O1 0.0394(11) 0.0121(8) 0.0323(10) 0.0015(6) 0.0052(8) 0.0004(7)
O2 0.0259(8) 0.0289(9) 0.0179(7) 0.0000(6) 0.0069(6) 0.0014(7)
O3 0.0164(7) 0.0402(11) 0.0224(8) 0.0039(7) 0.0039(6) 0.0030(7)
N1 0.0161(8) 0.0111(8) 0.0173(8) -0.0014(6) 0.0042(6) 0.0002(6)
N2 0.0141(7) 0.0126(7) 0.0158(7) 0.0005(6) 0.0044(6) 0.0003(6)
N3 0.0135(7) 0.0146(8) 0.0152(7) -0.0007(6) 0.0020(6) -0.0007(6)
N4 0.0126(7) 0.0222(9) 0.0160(8) 0.0035(6) 0.0035(6) 0.0006(6)
C1 0.0165(9) 0.0150(9) 0.0215(10) -0.0036(7) 0.0055(8) -0.0022(7)
C2 0.0226(10) 0.0145(10) 0.0241(10) -0.0033(8) 0.0090(8) -0.0044(8)
C3 0.0277(11) 0.0122(9) 0.0282(11) -0.0013(8) 0.0113(9) 0.0001(8)
C4 0.0187(10) 0.0148(9) 0.0247(10) -0.0001(8) 0.0070(8) 0.0029(7)
C5 0.0165(9) 0.0113(8) 0.0172(9) -0.0011(7) 0.0060(7) -0.0004(7)
C6 0.0132(8) 0.0144(9) 0.0155(8) -0.0007(7) 0.0035(7) 0.0018(7)
C7 0.0157(9) 0.0173(10) 0.0224(10) 0.0005(7) 0.0053(8) 0.0044(7)
C8 0.0118(9) 0.0287(12) 0.0219(10) -0.0005(8) 0.0044(8) 0.0018(8)
C9 0.0143(9) 0.0232(10) 0.0176(9) -0.0001(8) 0.0052(7) -0.0041(8)
C10 0.0168(9) 0.0170(10) 0.0171(9) 0.0005(7) 0.0054(7) -0.0015(7)
C11 0.0264(11) 0.0161(11) 0.0340(13) -0.0049(9) 0.0084(9) -0.0060(8)
C12 0.0184(10) 0.0304(13) 0.0255(11) 0.0008(9) 0.0040(9) -0.0091(9)
C13 0.0207(10) 0.0168(10) 0.0183(9) -0.0008(7) 0.0037(8) 0.0016(8)
C14 0.0141(8) 0.0135(8) 0.0216(9) -0.0009(7) 0.0039(7) 0.0005(7)
C15 0.0196(9) 0.0176(10) 0.0140(8) 0.0006(7) 0.0026(7) 0.0025(7)
C16 0.0118(8) 0.0167(9) 0.0196(9) -0.0003(7) 0.0045(7) 0.0024(7)
C17 0.0178(10) 0.0239(11) 0.0218(10) 0.0007(8) 0.0050(8) -0.0050(8)
C18 0.0178(10) 0.0316(13) 0.0219(10) 0.0053(9) 0.0084(8) 0.0006(9)
C19 0.0244(11) 0.0322(13) 0.0241(11) 0.0114(9) 0.0111(9) 0.0025(9)
C20 0.0271(12) 0.0230(12) 0.0338(13) 0.0079(10) 0.0103(10) 0.0021(9)
C21 0.0204(10) 0.0214(11) 0.0270(11) 0.0007(8) 0.0073(9) 0.0020(8)
C22 0.0153(9) 0.0249(11) 0.0230(10) 0.0015(8) 0.0041(8) 0.0017(8)
C23 0.0143(9) 0.0225(10) 0.0181(9) 0.0006(8) 0.0032(7) 0.0000(8)
C24 0.0150(9) 0.0217(10) 0.0156(8) -0.0016(7) 0.0024(7) 0.0004(7)
F1 0.0272(8) 0.0214(7) 0.0364(8) -0.0023(6) 0.0075(6) -0.0068(6)
F2 0.0814(17) 0.0462(13) 0.126(2) 0.0126(13) 0.0812(17) -0.0003(12)
F3 0.0541(12) 0.0319(10) 0.1097(18) -0.0288(11) 0.0498(12) -0.0122(9)
F4 0.0338(12) 0.0942(19) 0.0760(17) -0.0251(14) -0.0061(11) -0.0134(12)

loop_
_atom_type_symbol
_atom_type_description
_atom_type_scat_dispersion_real
_atom_type_scat_dispersion_imag
_atom_type_scat_source
C C 0.0033 0.0016 'International Tables Vol C Tables 4.2.6.8 and 6.1.1.4'
H H 0.0000 0.0000 'International Tables Vol C Tables 4.2.6.8 and 6.1.1.4'
B B 0.0013 0.0007 'International Tables Vol C Tables 4.2.6.8 and 6.1.1.4'
F F 0.0171 0.0103 'International Tables Vol C Tables 4.2.6.8 and 6.1.1.4'
N N 0.0061 0.0033 'International Tables Vol C Tables 4.2.6.8 and 6.1.1.4'
O O 0.0106 0.0060 'International Tables Vol C Tables 4.2.6.8 and 6.1.1.4'
Re Re -1.0185 7.2310 'International Tables Vol C Tables 4.2.6.8 and 6.1.1.4'
Br Br -0.2901 2.4595 'International Tables Vol C Tables 4.2.6.8 and 6.1.1.4'

loop_
_geom_angle_atom_site_label_1
_geom_angle_atom_site_label_2
_geom_angle_atom_site_label_3
_geom_angle
C15 Re1 C14 91.40(9)
C15 Re1 C13 89.27(9)
C14 Re1 C13 87.36(9)
C15 Re1 N1 98.74(8)
C14 Re1 N1 90.92(8)
C13 Re1 N1 171.86(8)
C15 Re1 N3 90.93(8)
C14 Re1 N3 177.21(8)
C13 Re1 N3 94.21(8)
N1 Re1 N3 87.21(6)
C15 Re1 N2 168.47(8)
C14 Re1 N2 98.17(8)
C13 Re1 N2 97.54(8)
N1 Re1 N2 74.82(6)
N3 Re1 N2 79.34(6)
C5 N1 C1 118.98(18)
C5 N1 Re1 117.02(13)
C1 N1 Re1 123.96(14)
C10 N2 C6 119.03(18)
C10 N2 Re1 124.10(14)
C6 N2 Re1 115.98(13)
C16 N3 Re1 136.82(15)
C16 N3 H3N 116(2)
Re1 N3 H3N 106(2)
C16 N4 C24 120.44(18)
C16 N4 C18 123.86(18)
C24 N4 C18 115.69(17)
N1 C1 C2 123.4(2)
N1 C1 H1 118.3
C2 C1 H1 118.3
C1 C2 C3 117.3(2)
C1 C2 C11 119.5(2)
C3 C2 C11 123.2(2)
C4 C3 C2 119.7(2)
C4 C3 H3 120.1
C2 C3 H3 120.1
C5 C4 C3 119.7(2)
C5 C4 H4 120.2
C3 C4 H4 120.2
N1 C5 C4 120.78(19)
N1 C5 C6 115.17(17)
C4 C5 C6 124.04(19)
N2 C6 C7 120.79(19)
N2 C6 C5 115.73(17)
C7 C6 C5 123.48(19)
C8 C7 C6 119.7(2)
C8 C7 H7 120.2
C6 C7 H7 120.2
C7 C8 C9 120.0(2)
C7 C8 H8 120.0
C9 C8 H8 120.0
C8 C9 C10 117.4(2)
C8 C9 C12 122.7(2)
C10 C9 C12 119.9(2)
N2 C10 C9 123.1(2)
N2 C10 H10 118.4
C9 C10 H10 118.4
C2 C11 H11A 109.5
C2 C11 H11B 109.5
H11A C11 H11B 109.5
C2 C11 H11C 109.5
H11A C11 H11C 109.5
H11B C11 H11C 109.5
C9 C12 H12A 109.5
C9 C12 H12B 109.5
H12A C12 H12B 109.5
C9 C12 H12C 109.5
H12A C12 H12C 109.5
H12B C12 H12C 109.5
O1 C13 Re1 175.3(2)
O2 C14 Re1 178.53(19)
O3 C15 Re1 174.71(19)
N3 C16 N4 122.47(19)
N3 C16 C17 119.58(19)
N4 C16 C17 117.95(19)
C16 C17 H17A 109.5
C16 C17 H17B 109.5
H17A C17 H17B 109.5
C16 C17 H17C 109.5
H17A C17 H17C 109.5
H17B C17 H17C 109.5
N4 C18 C19 113.38(18)
N4 C18 H18A 108.9
C19 C18 H18A 108.9
N4 C18 H18B 108.9
C19 C18 H18B 108.9
H18A C18 H18B 107.7
C18 C19 C20 115.8(2)
C18 C19 H19A 108.3
C20 C19 H19A 108.3
C18 C19 H19B 108.3
C20 C19 H19B 108.3
H19A C19 H19B 107.4
C19 C20 C21 117.1(2)
C19 C20 H20A 108.0
C21 C20 H20A 108.0
C19 C20 H20B 108.0
C21 C20 H20B 108.0
H20A C20 H20B 107.3
C20 C21 C22 115.0(2)
C20 C21 H21A 108.5
C22 C21 H21A 108.5
C20 C21 H21B 108.5
C22 C21 H21B 108.5
H21A C21 H21B 107.5
C23 C22 C21 114.91(18)
C23 C22 H22A 108.5
C21 C22 H22A 108.5
C23 C22 H22B 108.5
C21 C22 H22B 108.5
H22A C22 H22B 107.5
C22 C23 C24 117.85(19)
C22 C23 H23A 107.8
C24 C23 H23A 107.8
C22 C23 H23B 107.8
C24 C23 H23B 107.8
H23A C23 H23B 107.2
N4 C24 C23 114.80(18)
N4 C24 H24A 108.6
C23 C24 H24A 108.6
N4 C24 H24B 108.6
C23 C24 H24B 108.6
H24A C24 H24B 107.5
F2 B1 F3 112.5(9)
F2 B1 F1 110.5(7)
F3 B1 F1 109.1(3)
F2 B1 F4 111.0(4)
F3 B1 F4 108.4(8)
F1 B1 F4 105.0(8)

loop_
_geom_bond_atom_site_label_1
_geom_bond_atom_site_label_2
_geom_bond_distance
Re1 C15 1.904(2)
Re1 C14 1.923(2)
Re1 C13 1.925(2)
Re1 N1 2.1691(18)
Re1 N3 2.1806(18)
Re1 N2 2.1823(17)
O1 C13 1.148(3)
O2 C14 1.156(3)
O3 C15 1.165(3)
N1 C5 1.352(3)
N1 C1 1.353(3)
N2 C10 1.349(3)
N2 C6 1.357(3)
N3 C16 1.308(3)
N3 H3N 0.77(3)
N4 C16 1.346(3)
N4 C24 1.469(3)
N4 C18 1.476(3)
C1 C2 1.379(3)
C1 H1 0.9500
C2 C3 1.398(3)
C2 C11 1.507(3)
C3 C4 1.389(3)
C3 H3 0.9500
C4 C5 1.389(3)
C4 H4 0.9500
C5 C6 1.479(3)
C6 C7 1.393(3)
C7 C8 1.385(3)
C7 H7 0.9500
C8 C9 1.391(3)
C8 H8 0.9500
C9 C10 1.394(3)
C9 C12 1.503(3)
C10 H10 0.9500
C11 H11A 0.9800
C11 H11B 0.9800
C11 H11C 0.9800
C12 H12A 0.9800
C12 H12B 0.9800
C12 H12C 0.9800
C16 C17 1.503(3)
C17 H17A 0.9800
C17 H17B 0.9800
C17 H17C 0.9800
C18 C19 1.524(3)
C18 H18A 0.9900
C18 H18B 0.9900
C19 C20 1.525(4)
C19 H19A 0.9900
C19 H19B 0.9900
C20 C21 1.539(3)
C20 H20A 0.9900
C20 H20B 0.9900
C21 C22 1.548(3)
C21 H21A 0.9900
C21 H21B 0.9900
C22 C23 1.529(3)
C22 H22A 0.9900
C22 H22B 0.9900
C23 C24 1.534(3)
C23 H23A 0.9900
C23 H23B 0.9900
C24 H24A 0.9900
C24 H24B 0.9900
F1 B1 1.408(4)
F1 Br1 1.445(15)
F1 Br2 1.455(13)
F2 Br2 1.143(14)
F2 B1 1.339(12)
F2 Br1 1.66(3)
F3 Br2 1.376(13)
F3 B1 1.384(5)
F3 Br1 1.479(17)
F4 Br1 1.09(3)
F4 B1 1.431(14)
F4 Br2 1.704(17)
Br1 Br2 0.70(2)

loop_
_geom_hbond_atom_site_label_D
_geom_hbond_atom_site_label_H
_geom_hbond_atom_site_label_A
_geom_hbond_distance_DH
_geom_hbond_distance_HA
_geom_hbond_distance_DA
_geom_hbond_angle_DHA
N3 H3N F1 0.77(3) 2.40(3) 3.108(2) 154(3)

loop_
_geom_torsion_atom_site_label_1
_geom_torsion_atom_site_label_2
_geom_torsion_atom_site_label_3
_geom_torsion_atom_site_label_4
_geom_torsion
C15 Re1 N1 C5 -160.99(15)
C14 Re1 N1 C5 107.45(15)
N3 Re1 N1 C5 -70.48(15)
N2 Re1 N1 C5 9.24(14)
C15 Re1 N1 C1 16.66(18)
C14 Re1 N1 C1 -74.89(17)
N3 Re1 N1 C1 107.18(17)
N2 Re1 N1 C1 -173.11(17)
C14 Re1 N2 C10 92.30(17)
C13 Re1 N2 C10 3.91(17)
N1 Re1 N2 C10 -178.97(17)
N3 Re1 N2 C10 -88.98(16)
C14 Re1 N2 C6 -98.69(15)
C13 Re1 N2 C6 172.91(15)
N1 Re1 N2 C6 -9.96(14)
N3 Re1 N2 C6 80.02(14)
C15 Re1 N3 C16 56.3(2)
C13 Re1 N3 C16 145.7(2)
N1 Re1 N3 C16 -42.4(2)
N2 Re1 N3 C16 -117.4(2)
C5 N1 C1 C2 3.4(3)
Re1 N1 C1 C2 -174.21(16)
N1 C1 C2 C3 -0.4(3)
N1 C1 C2 C11 179.7(2)
C1 C2 C3 C4 -2.2(3)
C11 C2 C3 C4 177.7(2)
C2 C3 C4 C5 1.7(3)
C1 N1 C5 C4 -3.9(3)
Re1 N1 C5 C4 173.92(16)
C1 N1 C5 C6 174.87(18)
Re1 N1 C5 C6 -7.4(2)
C3 C4 C5 N1 1.4(3)
C3 C4 C5 C6 -177.2(2)
C10 N2 C6 C7 -1.3(3)
Re1 N2 C6 C7 -170.88(15)
C10 N2 C6 C5 179.11(17)
Re1 N2 C6 C5 9.5(2)
N1 C5 C6 N2 -1.5(3)
C4 C5 C6 N2 177.17(19)
N1 C5 C6 C7 178.91(19)
C4 C5 C6 C7 -2.4(3)
N2 C6 C7 C8 1.2(3)
C5 C6 C7 C8 -179.2(2)
C6 C7 C8 C9 0.0(3)
C7 C8 C9 C10 -1.1(3)
C7 C8 C9 C12 178.3(2)
C6 N2 C10 C9 0.1(3)
Re1 N2 C10 C9 168.79(15)
C8 C9 C10 N2 1.1(3)
C12 C9 C10 N2 -178.3(2)
Re1 N3 C16 N4 165.89(16)
Re1 N3 C16 C17 -14.0(3)
C24 N4 C16 N3 -3.6(3)
C18 N4 C16 N3 177.7(2)
C24 N4 C16 C17 176.35(18)
C18 N4 C16 C17 -2.3(3)
C16 N4 C18 C19 122.4(2)
C24 N4 C18 C19 -56.3(3)
N4 C18 C19 C20 -59.3(3)
C18 C19 C20 C21 66.6(3)
C19 C20 C21 C22 41.6(3)
C20 C21 C22 C23 -99.9(2)
C21 C22 C23 C24 61.7(3)
C16 N4 C24 C23 -70.7(3)
C18 N4 C24 C23 108.1(2)
C22 C23 C24 N4 -59.5(3)
